data_7159791
loop_
_publ_author_name
'Patel, Alpesh Ramanlal'
'Lawer, Aggie'
'Bhadbhade, Mohan'
'Hunter, Luke'

_publ_section_title
;
 The influence of backbone fluorination on the helicity of \a/\g-hybrid
 peptides
;
_journal_issue 8
_journal_name_full 'Organic &amp; Biomolecular Chemistry'
_journal_page_first 1608
_journal_page_last 1612
_journal_paper_doi 10.1039/D3OB02016A
_journal_volume 22
_journal_year 2024
_chemical_formula_moiety '1.5(C H2 Cl2), C57 H100 N10 O11'
_chemical_formula_sum 'C58.5 H103 Cl3 N10 O11'
_chemical_formula_weight 1228.85
_space_group_crystal_system monoclinic
_space_group_IT_number 14
_space_group_name_Hall '-P 2yn'
_space_group_name_H-M_alt 'P 1 21/n 1'
_atom_sites_solution_hydrogens geom
_audit_creation_date 2023-04-03
_audit_creation_method
;
Olex2 1.5
(compiled 2022.04.07 svn.rca3783a0 for OlexSys, GUI svn.r6498)
;
_audit_update_record
;
2023-08-03 deposited with the CCDC.	2024-01-23 downloaded from the CCDC.
;
_cell_angle_alpha 90
_cell_angle_beta 90.447(2)
_cell_angle_gamma 90
_cell_formula_units_Z 4
_cell_length_a 18.8607(6)
_cell_length_b 10.4771(3)
_cell_length_c 36.3667(11)
_cell_measurement_reflns_used 2292
_cell_measurement_temperature 154.56
_cell_measurement_theta_max 22.5
_cell_measurement_theta_min 2.5
_cell_volume 7186.0(4)
_computing_molecular_graphics 'Olex2 1.5 (Dolomanov et al., 2009)'
_computing_publication_material 'Olex2 1.5 (Dolomanov et al., 2009)'
_computing_structure_refinement 'SHELXL 2018/3 (Sheldrick, 2015)'
_computing_structure_solution 'SHELXT 2014/4 (Sheldrick, 2014)'
_diffrn_ambient_temperature 154.56
_diffrn_measured_fraction_theta_full 0.999
_diffrn_measured_fraction_theta_max 0.999
_diffrn_measurement_device_type 'Bruker APEXII'
_diffrn_radiation_type MoK\a
_diffrn_radiation_wavelength 0.71073
_diffrn_reflns_av_R_equivalents 0.0502
_diffrn_reflns_av_unetI/netI 0.0487
_diffrn_reflns_Laue_measured_fraction_full 0.999
_diffrn_reflns_Laue_measured_fraction_max 0.999
_diffrn_reflns_limit_h_max 23
_diffrn_reflns_limit_h_min -23
_diffrn_reflns_limit_k_max 12
_diffrn_reflns_limit_k_min -10
_diffrn_reflns_limit_l_max 35
_diffrn_reflns_limit_l_min -44
_diffrn_reflns_number 56738
_diffrn_reflns_point_group_measured_fraction_full 0.999
_diffrn_reflns_point_group_measured_fraction_max 0.999
_diffrn_reflns_theta_full 25.242
_diffrn_reflns_theta_max 25.998
_diffrn_reflns_theta_min 1.120
_exptl_absorpt_coefficient_mu 0.185
_exptl_crystal_colour colourless
_exptl_crystal_colour_primary colourless
_exptl_crystal_density_diffrn 1.136
_exptl_crystal_description plate
_exptl_crystal_F_000 2652
_exptl_crystal_size_max 0.264
_exptl_crystal_size_mid 0.198
_exptl_crystal_size_min 0.091
_refine_diff_density_max 2.743
_refine_diff_density_min -1.569
_refine_diff_density_rms 0.096
_refine_ls_extinction_method none
_refine_ls_goodness_of_fit_ref 1.046
_refine_ls_hydrogen_treatment constr
_refine_ls_matrix_type full
_refine_ls_number_parameters 771
_refine_ls_number_reflns 14103
_refine_ls_number_restraints 0
_refine_ls_restrained_S_all 1.046
_refine_ls_R_factor_all 0.1191
_refine_ls_R_factor_gt 0.0929
_refine_ls_shift/su_max 0.000
_refine_ls_shift/su_mean 0.000
_refine_ls_structure_factor_coef Fsqd
_refine_ls_weighting_details 'w=1/[\s^2^(Fo^2^)+(0.1856P)^2^+9.3375P] where P=(Fo^2^+2Fc^2^)/3'
_refine_ls_weighting_scheme calc
_refine_ls_wR_factor_gt 0.2733
_refine_ls_wR_factor_ref 0.3042
_reflns_Friedel_coverage 0.000
_reflns_number_gt 10025
_reflns_number_total 14103
_reflns_threshold_expression 'I > 2\s(I)'
_cod_data_source_file d3ob02016a2.cif
_cod_data_source_block alpesh_02march15_a
_cod_depositor_comments 'Adding full bibliography for 7159791--7159792.cif.'
_cod_original_formula_sum 'C58.50 H103 Cl3 N10 O11'
_cod_database_code 7159791
_shelx_shelxl_version_number 2018/3
_shelx_space_group_comment
;
The symmetry employed for this shelxl refinement is uniquely defined
by the following loop, which should always be used as a source of
symmetry information in preference to the above space-group names.
They are only intended as comments.
;
_shelx_estimated_absorpt_t_max 0.983
_shelx_estimated_absorpt_t_min 0.953
_olex2_refinement_description
;
1. Fixed Uiso
 At 1.2 times of:
  All C(H,H) groups, All N(H) groups
 At 1.5 times of:
  All C(H,H,H) groups
2. Others
 Fixed Sof: Cl1E(0.5) Cl2E(0.5) C1E(0.5) H1EA(0.5) H1EB(0.5)
3.a Secondary CH2 refined with riding coordinates:
 C1D(H1DA,H1DB), C1E(H1EA,H1EB), C4(H4A,H4B), C6(H6A,H6B), C10(H10A,H10B),
 C11(H11A,H11B), C12(H12A,H12B), C16(H16A,H16B), C18(H18A,H18B), C22(H22A,H22B),
  C24(H24A,H24B), C52(H52A,H52B), C53(H53A,H53B), C54(H54A,H54B), C55(H55A,
 H55B), C56(H56A,H56B), C172(H17A,H17B), C173(H17C,H17D), C174(H17E,H17F),
 C175(H17G,H17H), C176(H17I,H17J), C232(H23A,H23B), C233(H23C,H23D), C234(H23E,
 H23F), C235(H23G,H23H), C236(H23I,H23J)
3.b Aromatic/amide H refined with riding coordinates:
 N1(H1), N2(H2), N3(H3), N4(H4), N5(H5), N6(H6), N7(H7), N8(H8), N9(H9),
 N10(H10)
3.c Idealised Me refined as rotating group:
 C2B(H2BA,H2BB,H2BC), C2C(H2CA,H2CB,H2CC), C2D(H2DA,H2DB,H2DC), C3B(H3BA,H3BB,
 H3BC), C4B(H4BA,H4BB,H4BC), C28(H28A,H28B,H28C), C81(H81A,H81B,H81C), C82(H82A,
 H82B,H82C), C141(H14A,H14B,H14C), C142(H14D,H14E,H14F), C201(H20A,H20B,H20C),
 C202(H20D,H20E,H20F), C261(H26A,H26B,H26C), C262(H26D,H26E,H26F)
;
_smtbx_masks_void_probe_radius 1.2
_smtbx_masks_void_truncation_radius 1.2
_olex2_submission_special_instructions 'No special instructions were received'

loop_
_space_group_symop_operation_xyz
'x, y, z'
'-x+1/2, y+1/2, -z+1/2'
'-x, -y, -z'
'x-1/2, -y-1/2, z-1/2'

loop_
_atom_site_label
_atom_site_type_symbol
_atom_site_fract_x
_atom_site_fract_y
_atom_site_fract_z
_atom_site_U_iso_or_equiv
_atom_site_adp_type
_atom_site_occupancy
_atom_site_site_symmetry_order
_atom_site_calc_flag
_atom_site_refinement_flags_posn
_atom_site_refinement_flags_adp
_atom_site_refinement_flags_occupancy
_atom_site_disorder_assembly
_atom_site_disorder_group
Cl1D Cl 0.81461(10) -0.12938(17) 0.42265(8) 0.1186(9) Uani 1 1 d . . . . .
Cl2D Cl 0.95834(10) -0.1306(2) 0.44777(7) 0.1051(7) Uani 1 1 d . . . . .
C1D C 0.8978(5) -0.0736(8) 0.41743(17) 0.119(3) Uani 1 1 d . . . . .
H1DA H 0.896621 0.020594 0.419542 0.143 Uiso 1 1 calc R U . . .
H1DB H 0.913681 -0.094609 0.392273 0.143 Uiso 1 1 calc R U . . .
Cl1E Cl 0.64649(18) 0.8180(4) 0.54341(12) 0.1014(12) Uani 0.5 1 d . . P . .
Cl2E Cl 0.74339(19) 0.8698(3) 0.60057(11) 0.0876(10) Uani 0.5 1 d . . P . .
C1E C 0.7056(7) 0.7753(12) 0.5714(5) 0.099(5) Uani 0.5 1 d . . P . .
H1EA H 0.744054 0.737470 0.556605 0.119 Uiso 0.5 1 calc R U P . .
H1EB H 0.685035 0.704653 0.585946 0.119 Uiso 0.5 1 calc R U P . .
O1 O 0.83896(14) 0.3790(3) 0.73099(7) 0.0471(8) Uani 1 1 d . . . . .
O2 O 0.79479(12) 0.3244(2) 0.67495(6) 0.0294(6) Uani 1 1 d . . . . .
O3 O 0.88042(13) 0.1804(3) 0.60250(6) 0.0318(6) Uani 1 1 d . . . . .
O4 O 0.79515(13) 0.4885(3) 0.55003(6) 0.0312(6) Uani 1 1 d . . . . .
O5 O 0.66835(16) 0.2674(3) 0.52144(7) 0.0521(9) Uani 1 1 d . . . . .
O6 O 0.84106(13) 0.2336(3) 0.43730(6) 0.0341(6) Uani 1 1 d . . . . .
O7 O 0.71330(13) 0.4398(3) 0.39283(6) 0.0338(6) Uani 1 1 d . . . . .
O8 O 0.66311(12) 0.0744(3) 0.34262(6) 0.0300(6) Uani 1 1 d . . . . .
O9 O 0.74993(12) 0.2281(2) 0.27196(6) 0.0277(5) Uani 1 1 d . . . . .
O10 O 0.50631(14) 0.2859(3) 0.25070(7) 0.0392(7) Uani 1 1 d . . . . .
O11 O 0.55942(16) 0.0834(3) 0.18495(7) 0.0425(7) Uani 1 1 d . . . . .
N1 N 0.89673(15) 0.2387(3) 0.69742(8) 0.0291(7) Uani 1 1 d . . . . .
H1 H 0.928315 0.241720 0.715343 0.035 Uiso 1 1 calc R U . . .
N2 N 0.95062(14) 0.3289(3) 0.62957(7) 0.0245(6) Uani 1 1 d . . . . .
H2 H 0.971004 0.354565 0.650123 0.029 Uiso 1 1 calc R U . . .
N3 N 0.75694(14) 0.3854(3) 0.60037(7) 0.0269(6) Uani 1 1 d . . . . .
H3 H 0.767599 0.364020 0.623153 0.032 Uiso 1 1 calc R U . . .
N4 N 0.7632(2) 0.1795(4) 0.54940(8) 0.0434(9) Uani 1 1 d . . . . .
H4 H 0.790278 0.180255 0.569196 0.052 Uiso 1 1 calc R U . . .
N5 N 0.80582(15) 0.3870(3) 0.47677(7) 0.0274(6) Uani 1 1 d . . . . .
H5 H 0.800515 0.405575 0.500183 0.033 Uiso 1 1 calc R U . . .
N6 N 0.67415(15) 0.3270(3) 0.44149(7) 0.0280(6) Uani 1 1 d . . . . .
H6 H 0.682913 0.302961 0.464262 0.034 Uiso 1 1 calc R U . . .
N7 N 0.75749(14) 0.1735(3) 0.36809(7) 0.0232(6) Uani 1 1 d . . . . .
H7 H 0.775728 0.206046 0.388362 0.028 Uiso 1 1 calc R U . . .
N8 N 0.70841(14) 0.3599(3) 0.31602(7) 0.0252(6) Uani 1 1 d . . . . .
H8 H 0.706006 0.374752 0.339794 0.030 Uiso 1 1 calc R U . . .
N9 N 0.58359(14) 0.1523(3) 0.27842(7) 0.0246(6) Uani 1 1 d . . . . .
H9 H 0.612764 0.141014 0.297138 0.030 Uiso 1 1 calc R U . . .
N10 N 0.65632(17) 0.1744(3) 0.21013(8) 0.0358(7) Uani 1 1 d . . . . .
H10 H 0.679099 0.194233 0.230546 0.043 Uiso 1 1 calc R U . . .
C1 C 0.83953(18) 0.3145(4) 0.69923(9) 0.0292(8) Uani 1 1 d . . . . .
C1B C 0.7889(2) 0.4865(5) 0.73623(12) 0.0490(11) Uani 1 1 d . . . . .
C2 C 0.90842(17) 0.1513(3) 0.66669(9) 0.0253(7) Uani 1 1 d . . . . .
C2B C 0.8106(3) 0.5346(8) 0.77471(16) 0.092(3) Uani 1 1 d . . . . .
H2BA H 0.781096 0.608037 0.781330 0.138 Uiso 1 1 calc R U . . .
H2BB H 0.860523 0.560250 0.774570 0.138 Uiso 1 1 calc R U . . .
H2BC H 0.803831 0.466199 0.792721 0.138 Uiso 1 1 calc R U . . .
C2C C 0.8506(2) 0.0487(4) 0.66490(10) 0.0333(8) Uani 1 1 d . . . . .
H2CA H 0.804162 0.089575 0.662104 0.050 Uiso 1 1 calc R U . . .
H2CB H 0.851592 -0.001660 0.687605 0.050 Uiso 1 1 calc R U . . .
H2CC H 0.859149 -0.007453 0.643837 0.050 Uiso 1 1 calc R U . . .
C2D C 0.98108(19) 0.0883(4) 0.67282(10) 0.0340(8) Uani 1 1 d . . . . .
H2DA H 0.991924 0.032800 0.651907 0.051 Uiso 1 1 calc R U . . .
H2DB H 0.980113 0.037324 0.695417 0.051 Uiso 1 1 calc R U . . .
H2DC H 1.017579 0.154441 0.675062 0.051 Uiso 1 1 calc R U . . .
C3 C 0.91052(16) 0.2231(3) 0.62993(9) 0.0237(7) Uani 1 1 d . . . . .
C3B C 0.7137(2) 0.4392(5) 0.73683(13) 0.0489(11) Uani 1 1 d . . . . .
H3BA H 0.682067 0.509319 0.743665 0.073 Uiso 1 1 calc R U . . .
H3BB H 0.709617 0.370025 0.754818 0.073 Uiso 1 1 calc R U . . .
H3BC H 0.700475 0.407418 0.712379 0.073 Uiso 1 1 calc R U . . .
C4 C 0.96135(18) 0.4027(3) 0.59598(9) 0.0261(7) Uani 1 1 d . . . . .
H4A H 0.938977 0.356605 0.575148 0.031 Uiso 1 1 calc R U . . .
H4B H 1.012840 0.407852 0.591115 0.031 Uiso 1 1 calc R U . . .
C4B C 0.8012(4) 0.5852(5) 0.70780(19) 0.094(2) Uani 1 1 d . . . . .
H4BA H 0.787018 0.551943 0.683659 0.141 Uiso 1 1 calc R U . . .
H4BB H 0.851679 0.607637 0.707470 0.141 Uiso 1 1 calc R U . . .
H4BC H 0.773185 0.661367 0.713456 0.141 Uiso 1 1 calc R U . . .
C6 C 0.85247(16) 0.5343(3) 0.60802(8) 0.0229(7) Uani 1 1 d . . . . .
H6A H 0.849310 0.494686 0.632672 0.027 Uiso 1 1 calc R U . . .
H6B H 0.836167 0.623682 0.610496 0.027 Uiso 1 1 calc R U . . .
C7 C 0.80050(16) 0.4658(3) 0.58298(9) 0.0242(7) Uani 1 1 d . . . . .
C8 C 0.69255(19) 0.3307(5) 0.58384(10) 0.0400(10) Uani 1 1 d . . . . .
C9 C 0.7087(2) 0.2584(4) 0.54826(10) 0.0397(10) Uani 1 1 d . . . . .
C10 C 0.7814(3) 0.0908(5) 0.51990(12) 0.0544(13) Uani 1 1 d . . . . .
H10A H 0.753445 0.112747 0.497627 0.065 Uiso 1 1 calc R U . . .
H10B H 0.768023 0.003195 0.527377 0.065 Uiso 1 1 calc R U . . .
C11 C 0.8577(3) 0.0929(5) 0.51077(12) 0.0555(13) Uani 1 1 d . . . . .
H11A H 0.866343 0.032082 0.490444 0.067 Uiso 1 1 calc R U . . .
H11B H 0.885333 0.063339 0.532416 0.067 Uiso 1 1 calc R U . . .
C12 C 0.8842(2) 0.2233(5) 0.49957(10) 0.0408(10) Uani 1 1 d . . . . .
H12A H 0.934360 0.216105 0.491984 0.049 Uiso 1 1 calc R U . . .
H12B H 0.882442 0.280931 0.521110 0.049 Uiso 1 1 calc R U . . .
C13 C 0.84159(17) 0.2816(4) 0.46840(9) 0.0284(8) Uani 1 1 d . . . . .
C14 C 0.77473(18) 0.4739(4) 0.44964(9) 0.0287(8) Uani 1 1 d . . . . .
C15 C 0.71823(17) 0.4085(3) 0.42534(9) 0.0262(7) Uani 1 1 d . . . . .
C16 C 0.61155(18) 0.2763(4) 0.42247(10) 0.0325(8) Uani 1 1 d . . . . .
H16A H 0.612211 0.306994 0.396722 0.039 Uiso 1 1 calc R U . . .
H16B H 0.568847 0.312620 0.434181 0.039 Uiso 1 1 calc R U . . .
C18 C 0.67371(17) 0.0705(4) 0.40853(9) 0.0268(7) Uani 1 1 d . . . . .
H18A H 0.712081 0.093596 0.426027 0.032 Uiso 1 1 calc R U . . .
H18B H 0.668128 -0.023428 0.409455 0.032 Uiso 1 1 calc R U . . .
C19 C 0.69704(17) 0.1068(3) 0.37029(8) 0.0243(7) Uani 1 1 d . . . . .
C20 C 0.79472(17) 0.1946(4) 0.33308(8) 0.0260(7) Uani 1 1 d . . . . .
C21 C 0.74699(16) 0.2615(3) 0.30437(8) 0.0233(7) Uani 1 1 d . . . . .
C22 C 0.67010(17) 0.4439(3) 0.29087(9) 0.0261(7) Uani 1 1 d . . . . .
H22A H 0.669340 0.403930 0.266210 0.031 Uiso 1 1 calc R U . . .
H22B H 0.696638 0.525110 0.288866 0.031 Uiso 1 1 calc R U . . .
C24 C 0.55241(18) 0.3493(3) 0.30935(9) 0.0266(7) Uani 1 1 d . . . . .
H24A H 0.576784 0.303260 0.329580 0.032 Uiso 1 1 calc R U . . .
H24B H 0.504288 0.371409 0.317975 0.032 Uiso 1 1 calc R U . . .
C25 C 0.54532(17) 0.2603(3) 0.27703(9) 0.0268(7) Uani 1 1 d . . . . .
C26 C 0.57914(19) 0.0522(4) 0.25021(9) 0.0295(8) Uani 1 1 d . . . . .
C27 C 0.59634(19) 0.1064(4) 0.21204(10) 0.0323(8) Uani 1 1 d . . . . .
C28 C 0.6844(3) 0.2156(5) 0.17538(11) 0.0487(11) Uani 1 1 d . . . . .
H28A H 0.695572 0.140911 0.160301 0.073 Uiso 1 1 calc R U . . .
H28B H 0.727566 0.265712 0.179625 0.073 Uiso 1 1 calc R U . . .
H28C H 0.649095 0.268418 0.162583 0.073 Uiso 1 1 calc R U . . .
C51 C 0.93132(16) 0.5376(3) 0.59732(9) 0.0252(7) Uani 1 1 d . . . . .
C52 C 0.94479(19) 0.6009(4) 0.55989(10) 0.0328(8) Uani 1 1 d . . . . .
H52A H 0.995536 0.591307 0.553699 0.039 Uiso 1 1 calc R U . . .
H52B H 0.916709 0.555855 0.540788 0.039 Uiso 1 1 calc R U . . .
C53 C 0.9257(2) 0.7410(4) 0.55917(12) 0.0431(10) Uani 1 1 d . . . . .
H53A H 0.873906 0.750453 0.562322 0.052 Uiso 1 1 calc R U . . .
H53B H 0.938314 0.777320 0.534956 0.052 Uiso 1 1 calc R U . . .
C54 C 0.9643(2) 0.8152(4) 0.58952(14) 0.0507(11) Uani 1 1 d . . . . .
H54A H 1.015759 0.816697 0.584310 0.061 Uiso 1 1 calc R U . . .
H54B H 0.947100 0.904472 0.589726 0.061 Uiso 1 1 calc R U . . .
C55 C 0.9524(2) 0.7558(4) 0.62682(13) 0.0416(10) Uani 1 1 d . . . . .
H55A H 0.902074 0.766523 0.633711 0.050 Uiso 1 1 calc R U . . .
H55B H 0.981896 0.800597 0.645390 0.050 Uiso 1 1 calc R U . . .
C56 C 0.97096(18) 0.6145(3) 0.62699(10) 0.0305(8) Uani 1 1 d . . . . .
H56A H 0.959717 0.578491 0.651426 0.037 Uiso 1 1 calc R U . . .
H56B H 1.022616 0.605030 0.623205 0.037 Uiso 1 1 calc R U . . .
C81 C 0.6636(2) 0.2358(6) 0.61171(11) 0.0588(15) Uani 1 1 d . . . . .
H81A H 0.619543 0.198278 0.602157 0.088 Uiso 1 1 calc R U . . .
H81B H 0.654020 0.279995 0.634893 0.088 Uiso 1 1 calc R U . . .
H81C H 0.698540 0.168106 0.615986 0.088 Uiso 1 1 calc R U . . .
C82 C 0.6388(2) 0.4359(6) 0.57624(14) 0.0627(15) Uani 1 1 d . . . . .
H82A H 0.658452 0.496229 0.558409 0.094 Uiso 1 1 calc R U . . .
H82B H 0.628299 0.480918 0.599183 0.094 Uiso 1 1 calc R U . . .
H82C H 0.595171 0.398419 0.566240 0.094 Uiso 1 1 calc R U . . .
C141 C 0.7364(2) 0.5803(4) 0.47043(10) 0.0374(9) Uani 1 1 d . . . . .
H14A H 0.712227 0.636495 0.452801 0.056 Uiso 1 1 calc R U . . .
H14B H 0.770906 0.629812 0.484767 0.056 Uiso 1 1 calc R U . . .
H14C H 0.701412 0.542606 0.487012 0.056 Uiso 1 1 calc R U . . .
C142 C 0.8335(2) 0.5296(4) 0.42593(11) 0.0394(9) Uani 1 1 d . . . . .
H14D H 0.857839 0.460361 0.413002 0.059 Uiso 1 1 calc R U . . .
H14E H 0.867562 0.575203 0.441614 0.059 Uiso 1 1 calc R U . . .
H14F H 0.812934 0.588858 0.407951 0.059 Uiso 1 1 calc R U . . .
C171 C 0.60416(18) 0.1320(4) 0.42194(9) 0.0296(8) Uani 1 1 d . . . . .
C172 C 0.54001(19) 0.1002(4) 0.39697(10) 0.0365(9) Uani 1 1 d . . . . .
H17A H 0.498719 0.150763 0.405206 0.044 Uiso 1 1 calc R U . . .
H17B H 0.550951 0.126710 0.371507 0.044 Uiso 1 1 calc R U . . .
C173 C 0.5199(2) -0.0399(5) 0.39682(11) 0.0509(12) Uani 1 1 d . . . . .
H17C H 0.559199 -0.090799 0.386428 0.061 Uiso 1 1 calc R U . . .
H17D H 0.477448 -0.052779 0.381073 0.061 Uiso 1 1 calc R U . . .
C174 C 0.5044(3) -0.0858(6) 0.43592(12) 0.0614(15) Uani 1 1 d . . . . .
H17E H 0.461578 -0.041984 0.445184 0.074 Uiso 1 1 calc R U . . .
H17F H 0.494769 -0.178654 0.435585 0.074 Uiso 1 1 calc R U . . .
C175 C 0.5668(3) -0.0584(5) 0.46154(11) 0.0508(12) Uani 1 1 d . . . . .
H17G H 0.554100 -0.083011 0.486930 0.061 Uiso 1 1 calc R U . . .
H17H H 0.607888 -0.110886 0.454043 0.061 Uiso 1 1 calc R U . . .
C176 C 0.5876(2) 0.0818(4) 0.46091(9) 0.0374(9) Uani 1 1 d . . . . .
H17I H 0.629887 0.094159 0.476821 0.045 Uiso 1 1 calc R U . . .
H17J H 0.548485 0.132964 0.471350 0.045 Uiso 1 1 calc R U . . .
C201 C 0.8210(2) 0.0687(4) 0.31793(10) 0.0357(9) Uani 1 1 d . . . . .
H20A H 0.780535 0.012073 0.313268 0.054 Uiso 1 1 calc R U . . .
H20B H 0.853154 0.028696 0.335814 0.054 Uiso 1 1 calc R U . . .
H20C H 0.846283 0.083749 0.294894 0.054 Uiso 1 1 calc R U . . .
C202 C 0.85670(18) 0.2844(4) 0.34180(10) 0.0361(9) Uani 1 1 d . . . . .
H20D H 0.882726 0.302796 0.319196 0.054 Uiso 1 1 calc R U . . .
H20E H 0.888586 0.243690 0.359683 0.054 Uiso 1 1 calc R U . . .
H20F H 0.838422 0.364204 0.352117 0.054 Uiso 1 1 calc R U . . .
C231 C 0.59322(17) 0.4747(3) 0.30187(8) 0.0247(7) Uani 1 1 d . . . . .
C232 C 0.56133(18) 0.5544(4) 0.27049(9) 0.0296(8) Uani 1 1 d . . . . .
H23A H 0.593737 0.626160 0.265082 0.036 Uiso 1 1 calc R U . . .
H23B H 0.558073 0.500599 0.248158 0.036 Uiso 1 1 calc R U . . .
C233 C 0.4884(2) 0.6077(4) 0.27881(11) 0.0401(9) Uani 1 1 d . . . . .
H23C H 0.472142 0.661532 0.258020 0.048 Uiso 1 1 calc R U . . .
H23D H 0.454302 0.536447 0.281543 0.048 Uiso 1 1 calc R U . . .
C234 C 0.4897(3) 0.6863(5) 0.31369(12) 0.0500(11) Uani 1 1 d . . . . .
H23E H 0.440927 0.714853 0.319397 0.060 Uiso 1 1 calc R U . . .
H23F H 0.519223 0.763201 0.309876 0.060 Uiso 1 1 calc R U . . .
C235 C 0.5192(2) 0.6102(4) 0.34606(10) 0.0393(9) Uani 1 1 d . . . . .
H23G H 0.486654 0.538982 0.351845 0.047 Uiso 1 1 calc R U . . .
H23H H 0.522708 0.665910 0.367980 0.047 Uiso 1 1 calc R U . . .
C236 C 0.5924(2) 0.5570(4) 0.33704(9) 0.0314(8) Uani 1 1 d . . . . .
H23I H 0.609327 0.504665 0.357998 0.038 Uiso 1 1 calc R U . . .
H23J H 0.625833 0.628975 0.334035 0.038 Uiso 1 1 calc R U . . .
C261 C 0.6354(2) -0.0467(4) 0.26020(10) 0.0347(8) Uani 1 1 d . . . . .
H26A H 0.682049 -0.005653 0.261097 0.052 Uiso 1 1 calc R U . . .
H26B H 0.635501 -0.114424 0.241628 0.052 Uiso 1 1 calc R U . . .
H26C H 0.624709 -0.083460 0.284311 0.052 Uiso 1 1 calc R U . . .
C262 C 0.5059(2) -0.0094(4) 0.24983(12) 0.0408(9) Uani 1 1 d . . . . .
H26D H 0.495519 -0.043256 0.274323 0.061 Uiso 1 1 calc R U . . .
H26E H 0.504998 -0.079100 0.231868 0.061 Uiso 1 1 calc R U . . .
H26F H 0.470252 0.054576 0.243070 0.061 Uiso 1 1 calc R U . . .

loop_
_atom_site_aniso_label
_atom_site_aniso_U_11
_atom_site_aniso_U_22
_atom_site_aniso_U_33
_atom_site_aniso_U_23
_atom_site_aniso_U_13
_atom_site_aniso_U_12
Cl1D 0.0679(10) 0.0598(10) 0.227(3) -0.0165(13) -0.0392(13) 0.0033(8)
Cl2D 0.0714(10) 0.0926(13) 0.1510(18) -0.0272(12) -0.0180(11) 0.0330(9)
C1D 0.196(9) 0.116(6) 0.046(3) 0.000(4) 0.021(4) -0.083(6)
Cl1E 0.0621(18) 0.114(3) 0.128(3) 0.032(2) -0.0161(18) 0.0101(18)
Cl2E 0.081(2) 0.0666(19) 0.115(3) -0.0092(18) -0.0186(18) -0.0008(16)
C1E 0.066(8) 0.047(7) 0.184(16) 0.025(9) 0.006(9) 0.021(6)
O1 0.0346(14) 0.078(2) 0.0285(13) -0.0283(14) 0.0022(11) 0.0047(14)
O2 0.0296(12) 0.0391(15) 0.0193(11) -0.0020(10) -0.0017(9) 0.0016(11)
O3 0.0358(13) 0.0382(15) 0.0213(12) -0.0049(10) -0.0031(10) -0.0102(11)
O4 0.0325(13) 0.0421(15) 0.0187(11) 0.0003(10) -0.0048(9) -0.0061(11)
O5 0.0548(18) 0.075(2) 0.0265(14) 0.0044(14) -0.0160(12) -0.0322(16)
O6 0.0313(13) 0.0469(16) 0.0241(12) -0.0063(11) -0.0037(10) 0.0003(11)
O7 0.0380(14) 0.0454(16) 0.0178(11) -0.0010(11) -0.0046(10) -0.0037(12)
O8 0.0304(12) 0.0408(15) 0.0188(11) -0.0007(10) -0.0051(9) -0.0088(11)
O9 0.0259(12) 0.0390(15) 0.0183(11) -0.0021(10) -0.0021(9) -0.0010(10)
O10 0.0437(15) 0.0334(15) 0.0403(15) -0.0048(12) -0.0234(12) 0.0060(12)
O11 0.0569(17) 0.0413(16) 0.0289(13) -0.0107(12) -0.0223(12) 0.0088(13)
N1 0.0271(14) 0.0396(18) 0.0204(13) -0.0047(12) -0.0036(11) 0.0019(13)
N2 0.0258(14) 0.0251(15) 0.0227(13) -0.0038(11) -0.0030(11) -0.0027(11)
N3 0.0211(13) 0.0438(18) 0.0157(12) -0.0021(12) -0.0038(10) -0.0098(12)
N4 0.055(2) 0.053(2) 0.0215(15) -0.0022(15) -0.0066(14) -0.0242(18)
N5 0.0269(14) 0.0389(18) 0.0163(13) -0.0024(12) -0.0024(10) -0.0072(13)
N6 0.0270(14) 0.0372(18) 0.0197(13) -0.0022(12) -0.0052(11) -0.0063(13)
N7 0.0223(13) 0.0339(16) 0.0133(12) -0.0012(11) -0.0031(10) -0.0050(11)
N8 0.0242(14) 0.0323(16) 0.0189(13) -0.0004(12) -0.0039(10) 0.0007(12)
N9 0.0236(13) 0.0294(16) 0.0208(13) -0.0034(11) -0.0069(10) -0.0001(11)
N10 0.0423(18) 0.044(2) 0.0212(14) -0.0029(13) -0.0067(12) 0.0005(15)
C1 0.0278(17) 0.038(2) 0.0221(16) -0.0042(15) 0.0044(13) -0.0046(15)
C1B 0.044(2) 0.054(3) 0.049(2) -0.027(2) 0.0191(19) -0.005(2)
C2 0.0252(16) 0.0283(18) 0.0224(16) -0.0024(14) 0.0005(12) -0.0025(14)
C2B 0.056(3) 0.141(6) 0.079(4) -0.083(4) 0.020(3) -0.016(4)
C2C 0.0363(19) 0.033(2) 0.0306(18) 0.0006(15) 0.0050(15) -0.0086(16)
C2D 0.0329(19) 0.034(2) 0.0349(19) 0.0036(16) -0.0048(15) 0.0040(16)
C3 0.0221(15) 0.0254(17) 0.0237(16) -0.0017(13) 0.0005(12) 0.0012(13)
C3B 0.037(2) 0.060(3) 0.051(2) -0.014(2) 0.0083(18) 0.006(2)
C4 0.0241(16) 0.0275(18) 0.0267(16) -0.0011(14) 0.0016(13) 0.0003(14)
C4B 0.138(6) 0.042(3) 0.104(5) -0.024(3) 0.077(5) -0.011(3)
C6 0.0206(15) 0.0289(18) 0.0190(15) -0.0042(13) -0.0023(12) -0.0024(13)
C7 0.0187(15) 0.0306(18) 0.0232(16) -0.0034(14) -0.0010(12) 0.0014(13)
C8 0.0248(17) 0.070(3) 0.0253(18) -0.0007(18) -0.0033(14) -0.0215(18)
C9 0.038(2) 0.057(3) 0.0247(18) 0.0056(17) -0.0059(15) -0.027(2)
C10 0.091(4) 0.041(3) 0.031(2) -0.0062(18) -0.005(2) -0.027(2)
C11 0.089(4) 0.044(3) 0.033(2) -0.0062(19) -0.012(2) 0.021(2)
C12 0.0322(19) 0.065(3) 0.0248(18) -0.0068(18) -0.0069(15) 0.0123(19)
C13 0.0221(16) 0.043(2) 0.0202(16) -0.0022(15) -0.0014(12) -0.0051(15)
C14 0.0293(17) 0.036(2) 0.0204(16) -0.0010(14) -0.0039(13) -0.0064(15)
C15 0.0259(16) 0.0325(19) 0.0202(16) -0.0041(14) -0.0039(13) -0.0013(14)
C16 0.0209(16) 0.045(2) 0.0319(18) -0.0044(16) -0.0060(14) -0.0050(15)
C18 0.0266(17) 0.0335(19) 0.0203(16) 0.0010(14) 0.0010(13) -0.0077(14)
C19 0.0237(16) 0.0302(18) 0.0191(15) 0.0006(13) -0.0016(12) -0.0024(13)
C20 0.0208(15) 0.038(2) 0.0188(15) 0.0025(14) 0.0000(12) -0.0025(14)
C21 0.0190(15) 0.0316(19) 0.0193(15) 0.0033(13) 0.0000(12) -0.0060(13)
C22 0.0254(16) 0.0294(18) 0.0234(16) 0.0036(14) -0.0018(13) -0.0024(14)
C24 0.0240(16) 0.0303(19) 0.0256(16) 0.0002(14) -0.0001(13) -0.0011(14)
C25 0.0217(15) 0.0303(19) 0.0282(17) -0.0016(14) -0.0041(13) -0.0041(14)
C26 0.0307(18) 0.0290(19) 0.0285(17) -0.0063(15) -0.0107(14) 0.0023(14)
C27 0.0358(19) 0.031(2) 0.0297(18) -0.0080(15) -0.0094(15) 0.0119(16)
C28 0.063(3) 0.051(3) 0.032(2) 0.0018(19) 0.0035(19) 0.010(2)
C51 0.0198(15) 0.0263(18) 0.0295(17) 0.0008(14) -0.0004(13) -0.0020(13)
C52 0.0254(17) 0.039(2) 0.0337(19) 0.0083(16) 0.0048(14) -0.0031(15)
C53 0.035(2) 0.041(2) 0.054(2) 0.023(2) 0.0067(18) -0.0006(17)
C54 0.042(2) 0.026(2) 0.084(3) 0.008(2) 0.000(2) -0.0065(18)
C55 0.035(2) 0.0246(19) 0.065(3) -0.0068(19) -0.0083(18) -0.0035(16)
C56 0.0237(16) 0.0257(19) 0.042(2) -0.0036(16) -0.0072(14) -0.0024(14)
C81 0.046(2) 0.102(4) 0.028(2) 0.004(2) -0.0002(17) -0.046(3)
C82 0.024(2) 0.106(4) 0.058(3) -0.007(3) -0.0113(19) 0.002(2)
C141 0.042(2) 0.043(2) 0.0274(18) -0.0076(17) -0.0039(15) -0.0026(18)
C142 0.039(2) 0.047(2) 0.0319(19) 0.0006(17) 0.0023(16) -0.0152(18)
C171 0.0241(16) 0.044(2) 0.0207(16) -0.0019(15) 0.0004(13) -0.0117(15)
C172 0.0259(17) 0.058(3) 0.0254(17) -0.0048(17) -0.0030(14) -0.0150(17)
C173 0.047(2) 0.070(3) 0.035(2) -0.001(2) -0.0082(18) -0.035(2)
C174 0.064(3) 0.076(4) 0.044(2) -0.001(2) -0.003(2) -0.048(3)
C175 0.059(3) 0.065(3) 0.028(2) 0.010(2) -0.0002(18) -0.035(2)
C176 0.0315(19) 0.059(3) 0.0223(17) -0.0056(17) 0.0022(14) -0.0227(18)
C201 0.0346(19) 0.046(2) 0.0265(18) 0.0035(16) 0.0023(15) 0.0114(17)
C202 0.0211(16) 0.061(3) 0.0267(17) 0.0083(17) -0.0046(13) -0.0103(17)
C231 0.0267(16) 0.0282(18) 0.0191(15) -0.0015(13) -0.0004(12) -0.0008(14)
C232 0.0307(18) 0.033(2) 0.0249(17) 0.0031(15) 0.0009(14) 0.0021(15)
C233 0.035(2) 0.047(2) 0.039(2) 0.0102(18) -0.0009(16) 0.0110(18)
C234 0.050(3) 0.045(3) 0.055(3) 0.001(2) 0.012(2) 0.018(2)
C235 0.050(2) 0.037(2) 0.0311(19) -0.0051(17) 0.0099(17) 0.0068(18)
C236 0.040(2) 0.0297(19) 0.0247(17) -0.0029(15) 0.0014(14) -0.0002(16)
C261 0.040(2) 0.033(2) 0.0316(18) -0.0049(16) -0.0102(15) 0.0070(16)
C262 0.038(2) 0.031(2) 0.053(2) -0.0033(18) -0.0147(18) -0.0027(17)

loop_
_atom_type_symbol
_atom_type_description
_atom_type_scat_dispersion_real
_atom_type_scat_dispersion_imag
_atom_type_scat_source
C C 0.0033 0.0016 'International Tables Vol C Tables 4.2.6.8 and 6.1.1.4'
H H 0.0000 0.0000 'International Tables Vol C Tables 4.2.6.8 and 6.1.1.4'
Cl Cl 0.1484 0.1585 'International Tables Vol C Tables 4.2.6.8 and 6.1.1.4'
N N 0.0061 0.0033 'International Tables Vol C Tables 4.2.6.8 and 6.1.1.4'
O O 0.0106 0.0060 'International Tables Vol C Tables 4.2.6.8 and 6.1.1.4'

loop_
_geom_angle_atom_site_label_1
_geom_angle_atom_site_label_2
_geom_angle_atom_site_label_3
_geom_angle
_geom_angle_site_symmetry_1
_geom_angle_site_symmetry_3
_geom_angle_publ_flag
Cl1D C1D Cl2D 115.4(4) . . ?
Cl1D C1D H1DA 108.4 . . ?
Cl1D C1D H1DB 108.4 . . ?
Cl2D C1D H1DA 108.4 . . ?
Cl2D C1D H1DB 108.4 . . ?
H1DA C1D H1DB 107.5 . . ?
Cl1E C1E Cl2E 124.1(8) . . ?
Cl1E C1E H1EA 106.3 . . ?
Cl1E C1E H1EB 106.3 . . ?
Cl2E C1E H1EA 106.3 . . ?
Cl2E C1E H1EB 106.3 . . ?
H1EA C1E H1EB 106.4 . . ?
C1 O1 C1B 120.2(3) . . ?
C1 N1 H1 118.9 . . ?
C1 N1 C2 122.3(3) . . ?
C2 N1 H1 118.9 . . ?
C3 N2 H2 119.1 . . ?
C3 N2 C4 121.8(3) . . ?
C4 N2 H2 119.1 . . ?
C7 N3 H3 117.9 . . ?
C7 N3 C8 124.1(3) . . ?
C8 N3 H3 117.9 . . ?
C9 N4 H4 117.9 . . ?
C9 N4 C10 124.2(4) . . ?
C10 N4 H4 117.9 . . ?
C13 N5 H5 117.8 . . ?
C13 N5 C14 124.3(3) . . ?
C14 N5 H5 117.8 . . ?
C15 N6 H6 119.1 . . ?
C15 N6 C16 121.9(3) . . ?
C16 N6 H6 119.1 . . ?
C19 N7 H7 118.6 . . ?
C19 N7 C20 122.7(3) . . ?
C20 N7 H7 118.6 . . ?
C21 N8 H8 118.8 . . ?
C21 N8 C22 122.5(3) . . ?
C22 N8 H8 118.8 . . ?
C25 N9 H9 118.4 . . ?
C25 N9 C26 123.2(3) . . ?
C26 N9 H9 118.4 . . ?
C27 N10 H10 119.3 . . ?
C27 N10 C28 121.5(3) . . ?
C28 N10 H10 119.3 . . ?
O1 C1 N1 110.6(3) . . ?
O2 C1 O1 124.8(3) . . ?
O2 C1 N1 124.5(3) . . ?
O1 C1B C2B 101.6(4) . . ?
O1 C1B C3B 110.7(4) . . ?
O1 C1B C4B 109.7(4) . . ?
C3B C1B C2B 109.8(4) . . ?
C4B C1B C2B 111.3(5) . . ?
C4B C1B C3B 113.2(5) . . ?
N1 C2 C2C 111.1(3) . . ?
N1 C2 C2D 107.3(3) . . ?
N1 C2 C3 111.3(3) . . ?
C2C C2 C2D 109.8(3) . . ?
C2C C2 C3 109.3(3) . . ?
C3 C2 C2D 108.0(3) . . ?
C1B C2B H2BA 109.5 . . ?
C1B C2B H2BB 109.5 . . ?
C1B C2B H2BC 109.5 . . ?
H2BA C2B H2BB 109.5 . . ?
H2BA C2B H2BC 109.5 . . ?
H2BB C2B H2BC 109.5 . . ?
C2 C2C H2CA 109.5 . . ?
C2 C2C H2CB 109.5 . . ?
C2 C2C H2CC 109.5 . . ?
H2CA C2C H2CB 109.5 . . ?
H2CA C2C H2CC 109.5 . . ?
H2CB C2C H2CC 109.5 . . ?
C2 C2D H2DA 109.5 . . ?
C2 C2D H2DB 109.5 . . ?
C2 C2D H2DC 109.5 . . ?
H2DA C2D H2DB 109.5 . . ?
H2DA C2D H2DC 109.5 . . ?
H2DB C2D H2DC 109.5 . . ?
O3 C3 N2 123.4(3) . . ?
O3 C3 C2 120.9(3) . . ?
N2 C3 C2 115.6(3) . . ?
C1B C3B H3BA 109.5 . . ?
C1B C3B H3BB 109.5 . . ?
C1B C3B H3BC 109.5 . . ?
H3BA C3B H3BB 109.5 . . ?
H3BA C3B H3BC 109.5 . . ?
H3BB C3B H3BC 109.5 . . ?
N2 C4 H4A 108.7 . . ?
N2 C4 H4B 108.7 . . ?
N2 C4 C51 114.2(3) . . ?
H4A C4 H4B 107.6 . . ?
C51 C4 H4A 108.7 . . ?
C51 C4 H4B 108.7 . . ?
C1B C4B H4BA 109.5 . . ?
C1B C4B H4BB 109.5 . . ?
C1B C4B H4BC 109.5 . . ?
H4BA C4B H4BB 109.5 . . ?
H4BA C4B H4BC 109.5 . . ?
H4BB C4B H4BC 109.5 . . ?
H6A C6 H6B 107.1 . . ?
C7 C6 H6A 107.6 . . ?
C7 C6 H6B 107.6 . . ?
C7 C6 C51 118.7(3) . . ?
C51 C6 H6A 107.6 . . ?
C51 C6 H6B 107.6 . . ?
O4 C7 N3 122.6(3) . . ?
O4 C7 C6 123.0(3) . . ?
N3 C7 C6 114.2(3) . . ?
N3 C8 C9 111.7(3) . . ?
N3 C8 C81 106.4(3) . . ?
N3 C8 C82 109.8(4) . . ?
C81 C8 C9 108.3(4) . . ?
C82 C8 C9 110.0(3) . . ?
C82 C8 C81 110.6(4) . . ?
O5 C9 N4 123.2(4) . . ?
O5 C9 C8 120.3(4) . . ?
N4 C9 C8 116.3(3) . . ?
N4 C10 H10A 109.0 . . ?
N4 C10 H10B 109.0 . . ?
N4 C10 C11 112.9(4) . . ?
H10A C10 H10B 107.8 . . ?
C11 C10 H10A 109.0 . . ?
C11 C10 H10B 109.0 . . ?
C10 C11 H11A 108.9 . . ?
C10 C11 H11B 108.9 . . ?
C10 C11 C12 113.5(4) . . ?
H11A C11 H11B 107.7 . . ?
C12 C11 H11A 108.9 . . ?
C12 C11 H11B 108.9 . . ?
C11 C12 H12A 109.0 . . ?
C11 C12 H12B 109.0 . . ?
C11 C12 C13 113.1(3) . . ?
H12A C12 H12B 107.8 . . ?
C13 C12 H12A 109.0 . . ?
C13 C12 H12B 109.0 . . ?
O6 C13 N5 123.1(3) . . ?
O6 C13 C12 121.4(3) . . ?
N5 C13 C12 115.5(3) . . ?
N5 C14 C15 112.5(3) . . ?
N5 C14 C141 108.0(3) . . ?
N5 C14 C142 109.3(3) . . ?
C141 C14 C15 106.2(3) . . ?
C142 C14 C15 110.4(3) . . ?
C142 C14 C141 110.4(3) . . ?
O7 C15 N6 123.5(3) . . ?
O7 C15 C14 118.7(3) . . ?
N6 C15 C14 117.6(3) . . ?
N6 C16 H16A 108.2 . . ?
N6 C16 H16B 108.2 . . ?
N6 C16 C171 116.2(3) . . ?
H16A C16 H16B 107.4 . . ?
C171 C16 H16A 108.2 . . ?
C171 C16 H16B 108.2 . . ?
H18A C18 H18B 107.4 . . ?
C19 C18 H18A 108.3 . . ?
C19 C18 H18B 108.3 . . ?
C19 C18 C171 116.1(3) . . ?
C171 C18 H18A 108.3 . . ?
C171 C18 H18B 108.3 . . ?
O8 C19 N7 122.0(3) . . ?
O8 C19 C18 121.9(3) . . ?
N7 C19 C18 116.1(3) . . ?
N7 C20 C21 111.9(3) . . ?
N7 C20 C201 110.0(3) . . ?
N7 C20 C202 106.3(3) . . ?
C201 C20 C21 109.9(3) . . ?
C201 C20 C202 111.1(3) . . ?
C202 C20 C21 107.5(3) . . ?
O9 C21 N8 123.5(3) . . ?
O9 C21 C20 119.3(3) . . ?
N8 C21 C20 117.0(3) . . ?
N8 C22 H22A 108.5 . . ?
N8 C22 H22B 108.5 . . ?
N8 C22 C231 115.3(3) . . ?
H22A C22 H22B 107.5 . . ?
C231 C22 H22A 108.5 . . ?
C231 C22 H22B 108.5 . . ?
H24A C24 H24B 107.5 . . ?
C25 C24 H24A 108.4 . . ?
C25 C24 H24B 108.4 . . ?
C25 C24 C231 115.5(3) . . ?
C231 C24 H24A 108.4 . . ?
C231 C24 H24B 108.4 . . ?
O10 C25 N9 122.0(3) . . ?
O10 C25 C24 121.4(3) . . ?
N9 C25 C24 116.6(3) . . ?
N9 C26 C27 110.8(3) . . ?
N9 C26 C261 106.4(3) . . ?
N9 C26 C262 110.8(3) . . ?
C261 C26 C27 108.4(3) . . ?
C262 C26 C27 110.3(3) . . ?
C262 C26 C261 110.1(3) . . ?
O11 C27 N10 122.5(4) . . ?
O11 C27 C26 122.0(4) . . ?
N10 C27 C26 115.3(3) . . ?
N10 C28 H28A 109.5 . . ?
N10 C28 H28B 109.5 . . ?
N10 C28 H28C 109.5 . . ?
H28A C28 H28B 109.5 . . ?
H28A C28 H28C 109.5 . . ?
H28B C28 H28C 109.5 . . ?
C4 C51 C6 110.3(3) . . ?
C4 C51 C52 107.9(3) . . ?
C4 C51 C56 109.3(3) . . ?
C52 C51 C6 113.6(3) . . ?
C56 C51 C6 107.4(3) . . ?
C56 C51 C52 108.2(3) . . ?
C51 C52 H52A 108.9 . . ?
C51 C52 H52B 108.9 . . ?
H52A C52 H52B 107.8 . . ?
C53 C52 C51 113.2(3) . . ?
C53 C52 H52A 108.9 . . ?
C53 C52 H52B 108.9 . . ?
C52 C53 H53A 109.3 . . ?
C52 C53 H53B 109.3 . . ?
C52 C53 C54 111.7(3) . . ?
H53A C53 H53B 107.9 . . ?
C54 C53 H53A 109.3 . . ?
C54 C53 H53B 109.3 . . ?
C53 C54 H54A 109.3 . . ?
C53 C54 H54B 109.3 . . ?
H54A C54 H54B 108.0 . . ?
C55 C54 C53 111.4(3) . . ?
C55 C54 H54A 109.3 . . ?
C55 C54 H54B 109.3 . . ?
C54 C55 H55A 109.3 . . ?
C54 C55 H55B 109.3 . . ?
C54 C55 C56 111.6(4) . . ?
H55A C55 H55B 108.0 . . ?
C56 C55 H55A 109.3 . . ?
C56 C55 H55B 109.3 . . ?
C51 C56 H56A 108.9 . . ?
C51 C56 H56B 108.9 . . ?
C55 C56 C51 113.4(3) . . ?
C55 C56 H56A 108.9 . . ?
C55 C56 H56B 108.9 . . ?
H56A C56 H56B 107.7 . . ?
C8 C81 H81A 109.5 . . ?
C8 C81 H81B 109.5 . . ?
C8 C81 H81C 109.5 . . ?
H81A C81 H81B 109.5 . . ?
H81A C81 H81C 109.5 . . ?
H81B C81 H81C 109.5 . . ?
C8 C82 H82A 109.5 . . ?
C8 C82 H82B 109.5 . . ?
C8 C82 H82C 109.5 . . ?
H82A C82 H82B 109.5 . . ?
H82A C82 H82C 109.5 . . ?
H82B C82 H82C 109.5 . . ?
C14 C141 H14A 109.5 . . ?
C14 C141 H14B 109.5 . . ?
C14 C141 H14C 109.5 . . ?
H14A C141 H14B 109.5 . . ?
H14A C141 H14C 109.5 . . ?
H14B C141 H14C 109.5 . . ?
C14 C142 H14D 109.5 . . ?
C14 C142 H14E 109.5 . . ?
C14 C142 H14F 109.5 . . ?
H14D C142 H14E 109.5 . . ?
H14D C142 H14F 109.5 . . ?
H14E C142 H14F 109.5 . . ?
C16 C171 C18 110.0(3) . . ?
C16 C171 C172 107.1(3) . . ?
C16 C171 C176 110.3(3) . . ?
C18 C171 C172 112.8(3) . . ?
C18 C171 C176 109.0(3) . . ?
C172 C171 C176 107.6(3) . . ?
C171 C172 H17A 108.8 . . ?
C171 C172 H17B 108.8 . . ?
H17A C172 H17B 107.7 . . ?
C173 C172 C171 113.9(4) . . ?
C173 C172 H17A 108.8 . . ?
C173 C172 H17B 108.8 . . ?
C172 C173 H17C 109.6 . . ?
C172 C173 H17D 109.6 . . ?
C172 C173 C174 110.5(4) . . ?
H17C C173 H17D 108.1 . . ?
C174 C173 H17C 109.6 . . ?
C174 C173 H17D 109.6 . . ?
C173 C174 H17E 109.5 . . ?
C173 C174 H17F 109.5 . . ?
H17E C174 H17F 108.0 . . ?
C175 C174 C173 110.9(3) . . ?
C175 C174 H17E 109.5 . . ?
C175 C174 H17F 109.5 . . ?
C174 C175 H17G 109.3 . . ?
C174 C175 H17H 109.3 . . ?
H17G C175 H17H 107.9 . . ?
C176 C175 C174 111.8(4) . . ?
C176 C175 H17G 109.3 . . ?
C176 C175 H17H 109.3 . . ?
C171 C176 H17I 108.9 . . ?
C171 C176 H17J 108.9 . . ?
C175 C176 C171 113.3(3) . . ?
C175 C176 H17I 108.9 . . ?
C175 C176 H17J 108.9 . . ?
H17I C176 H17J 107.7 . . ?
C20 C201 H20A 109.5 . . ?
C20 C201 H20B 109.5 . . ?
C20 C201 H20C 109.5 . . ?
H20A C201 H20B 109.5 . . ?
H20A C201 H20C 109.5 . . ?
H20B C201 H20C 109.5 . . ?
C20 C202 H20D 109.5 . . ?
C20 C202 H20E 109.5 . . ?
C20 C202 H20F 109.5 . . ?
H20D C202 H20E 109.5 . . ?
H20D C202 H20F 109.5 . . ?
H20E C202 H20F 109.5 . . ?
C22 C231 C24 109.8(3) . . ?
C22 C231 C236 110.4(3) . . ?
C232 C231 C22 106.6(3) . . ?
C232 C231 C24 113.6(3) . . ?
C232 C231 C236 107.8(3) . . ?
C236 C231 C24 108.7(3) . . ?
C231 C232 H23A 108.8 . . ?
C231 C232 H23B 108.8 . . ?
H23A C232 H23B 107.7 . . ?
C233 C232 C231 113.8(3) . . ?
C233 C232 H23A 108.8 . . ?
C233 C232 H23B 108.8 . . ?
C232 C233 H23C 109.4 . . ?
C232 C233 H23D 109.4 . . ?
H23C C233 H23D 108.0 . . ?
C234 C233 C232 111.0(3) . . ?
C234 C233 H23C 109.4 . . ?
C234 C233 H23D 109.4 . . ?
C233 C234 H23E 109.3 . . ?
C233 C234 H23F 109.3 . . ?
C233 C234 C235 111.5(4) . . ?
H23E C234 H23F 108.0 . . ?
C235 C234 H23E 109.3 . . ?
C235 C234 H23F 109.3 . . ?
C234 C235 H23G 109.5 . . ?
C234 C235 H23H 109.5 . . ?
C234 C235 C236 110.6(3) . . ?
H23G C235 H23H 108.1 . . ?
C236 C235 H23G 109.5 . . ?
C236 C235 H23H 109.5 . . ?
C231 C236 H23I 108.9 . . ?
C231 C236 H23J 108.9 . . ?
C235 C236 C231 113.4(3) . . ?
C235 C236 H23I 108.9 . . ?
C235 C236 H23J 108.9 . . ?
H23I C236 H23J 107.7 . . ?
C26 C261 H26A 109.5 . . ?
C26 C261 H26B 109.5 . . ?
C26 C261 H26C 109.5 . . ?
H26A C261 H26B 109.5 . . ?
H26A C261 H26C 109.5 . . ?
H26B C261 H26C 109.5 . . ?
C26 C262 H26D 109.5 . . ?
C26 C262 H26E 109.5 . . ?
C26 C262 H26F 109.5 . . ?
H26D C262 H26E 109.5 . . ?
H26D C262 H26F 109.5 . . ?
H26E C262 H26F 109.5 . . ?

loop_
_geom_bond_atom_site_label_1
_geom_bond_atom_site_label_2
_geom_bond_distance
_geom_bond_site_symmetry_2
_geom_bond_publ_flag
Cl1D C1D 1.686(8) . ?
Cl2D C1D 1.691(9) . ?
C1D H1DA 0.9900 . ?
C1D H1DB 0.9900 . ?
Cl1E C1E 1.569(14) . ?
Cl2E C1E 1.613(16) . ?
C1E H1EA 0.9900 . ?
C1E H1EB 0.9900 . ?
O1 C1 1.338(4) . ?
O1 C1B 1.483(5) . ?
O2 C1 1.221(4) . ?
O3 C3 1.228(4) . ?
O4 C7 1.225(4) . ?
O5 C9 1.235(5) . ?
O6 C13 1.238(4) . ?
O7 C15 1.229(4) . ?
O8 C19 1.236(4) . ?
O9 C21 1.231(4) . ?
O10 C25 1.233(4) . ?
O11 C27 1.226(4) . ?
N1 H1 0.8800 . ?
N1 C1 1.342(5) . ?
N1 C2 1.464(4) . ?
N2 H2 0.8800 . ?
N2 C3 1.342(4) . ?
N2 C4 1.461(4) . ?
N3 H3 0.8800 . ?
N3 C7 1.339(4) . ?
N3 C8 1.468(4) . ?
N4 H4 0.8800 . ?
N4 C9 1.319(6) . ?
N4 C10 1.463(6) . ?
N5 H5 0.8800 . ?
N5 C13 1.330(5) . ?
N5 C14 1.462(5) . ?
N6 H6 0.8800 . ?
N6 C15 1.331(5) . ?
N6 C16 1.464(4) . ?
N7 H7 0.8800 . ?
N7 C19 1.340(4) . ?
N7 C20 1.476(4) . ?
N8 H8 0.8800 . ?
N8 C21 1.333(5) . ?
N8 C22 1.457(4) . ?
N9 H9 0.8800 . ?
N9 C25 1.342(5) . ?
N9 C26 1.470(4) . ?
N10 H10 0.8800 . ?
N10 C27 1.339(5) . ?
N10 C28 1.440(5) . ?
C1B C2B 1.539(6) . ?
C1B C3B 1.502(6) . ?
C1B C4B 1.482(8) . ?
C2 C2C 1.532(5) . ?
C2 C2D 1.536(5) . ?
C2 C3 1.535(5) . ?
C2B H2BA 0.9800 . ?
C2B H2BB 0.9800 . ?
C2B H2BC 0.9800 . ?
C2C H2CA 0.9800 . ?
C2C H2CB 0.9800 . ?
C2C H2CC 0.9800 . ?
C2D H2DA 0.9800 . ?
C2D H2DB 0.9800 . ?
C2D H2DC 0.9800 . ?
C3B H3BA 0.9800 . ?
C3B H3BB 0.9800 . ?
C3B H3BC 0.9800 . ?
C4 H4A 0.9900 . ?
C4 H4B 0.9900 . ?
C4 C51 1.523(5) . ?
C4B H4BA 0.9800 . ?
C4B H4BB 0.9800 . ?
C4B H4BC 0.9800 . ?
C6 H6A 0.9900 . ?
C6 H6B 0.9900 . ?
C6 C7 1.514(4) . ?
C6 C51 1.541(4) . ?
C8 C9 1.532(6) . ?
C8 C81 1.524(6) . ?
C8 C82 1.521(7) . ?
C10 H10A 0.9900 . ?
C10 H10B 0.9900 . ?
C10 C11 1.480(8) . ?
C11 H11A 0.9900 . ?
C11 H11B 0.9900 . ?
C11 C12 1.512(7) . ?
C12 H12A 0.9900 . ?
C12 H12B 0.9900 . ?
C12 C13 1.514(5) . ?
C14 C15 1.540(4) . ?
C14 C141 1.532(5) . ?
C14 C142 1.526(5) . ?
C16 H16A 0.9900 . ?
C16 H16B 0.9900 . ?
C16 C171 1.518(6) . ?
C18 H18A 0.9900 . ?
C18 H18B 0.9900 . ?
C18 C19 1.510(4) . ?
C18 C171 1.544(5) . ?
C20 C21 1.542(4) . ?
C20 C201 1.514(5) . ?
C20 C202 1.532(5) . ?
C22 H22A 0.9900 . ?
C22 H22B 0.9900 . ?
C22 C231 1.541(5) . ?
C24 H24A 0.9900 . ?
C24 H24B 0.9900 . ?
C24 C25 1.506(5) . ?
C24 C231 1.548(5) . ?
C26 C27 1.537(5) . ?
C26 C261 1.524(5) . ?
C26 C262 1.524(5) . ?
C28 H28A 0.9800 . ?
C28 H28B 0.9800 . ?
C28 H28C 0.9800 . ?
C51 C52 1.537(5) . ?
C51 C56 1.536(5) . ?
C52 H52A 0.9900 . ?
C52 H52B 0.9900 . ?
C52 C53 1.511(6) . ?
C53 H53A 0.9900 . ?
C53 H53B 0.9900 . ?
C53 C54 1.530(6) . ?
C54 H54A 0.9900 . ?
C54 H54B 0.9900 . ?
C54 C55 1.511(6) . ?
C55 H55A 0.9900 . ?
C55 H55B 0.9900 . ?
C55 C56 1.521(5) . ?
C56 H56A 0.9900 . ?
C56 H56B 0.9900 . ?
C81 H81A 0.9800 . ?
C81 H81B 0.9800 . ?
C81 H81C 0.9800 . ?
C82 H82A 0.9800 . ?
C82 H82B 0.9800 . ?
C82 H82C 0.9800 . ?
C141 H14A 0.9800 . ?
C141 H14B 0.9800 . ?
C141 H14C 0.9800 . ?
C142 H14D 0.9800 . ?
C142 H14E 0.9800 . ?
C142 H14F 0.9800 . ?
C171 C172 1.543(5) . ?
C171 C176 1.546(5) . ?
C172 H17A 0.9900 . ?
C172 H17B 0.9900 . ?
C172 C173 1.517(6) . ?
C173 H17C 0.9900 . ?
C173 H17D 0.9900 . ?
C173 C174 1.531(6) . ?
C174 H17E 0.9900 . ?
C174 H17F 0.9900 . ?
C174 C175 1.523(6) . ?
C175 H17G 0.9900 . ?
C175 H17H 0.9900 . ?
C175 C176 1.521(6) . ?
C176 H17I 0.9900 . ?
C176 H17J 0.9900 . ?
C201 H20A 0.9800 . ?
C201 H20B 0.9800 . ?
C201 H20C 0.9800 . ?
C202 H20D 0.9800 . ?
C202 H20E 0.9800 . ?
C202 H20F 0.9800 . ?
C231 C232 1.533(5) . ?
C231 C236 1.543(5) . ?
C232 H23A 0.9900 . ?
C232 H23B 0.9900 . ?
C232 C233 1.518(5) . ?
C233 H23C 0.9900 . ?
C233 H23D 0.9900 . ?
C233 C234 1.513(6) . ?
C234 H23E 0.9900 . ?
C234 H23F 0.9900 . ?
C234 C235 1.524(6) . ?
C235 H23G 0.9900 . ?
C235 H23H 0.9900 . ?
C235 C236 1.526(5) . ?
C236 H23I 0.9900 . ?
C236 H23J 0.9900 . ?
C261 H26A 0.9800 . ?
C261 H26B 0.9800 . ?
C261 H26C 0.9800 . ?
C262 H26D 0.9800 . ?
C262 H26E 0.9800 . ?
C262 H26F 0.9800 . ?

loop_
_geom_torsion_atom_site_label_1
_geom_torsion_atom_site_label_2
_geom_torsion_atom_site_label_3
_geom_torsion_atom_site_label_4
_geom_torsion
_geom_torsion_site_symmetry_1
_geom_torsion_site_symmetry_2
_geom_torsion_site_symmetry_3
_geom_torsion_site_symmetry_4
_geom_torsion_publ_flag
N1 C2 C3 O3 -137.6(3) . . . . ?
N1 C2 C3 N2 46.5(4) . . . . ?
N2 C4 C51 C6 -53.8(4) . . . . ?
N2 C4 C51 C52 -178.4(3) . . . . ?
N2 C4 C51 C56 64.2(4) . . . . ?
N3 C8 C9 O5 -139.4(4) . . . . ?
N3 C8 C9 N4 46.5(5) . . . . ?
N4 C10 C11 C12 -57.7(5) . . . . ?
N5 C14 C15 O7 -144.3(3) . . . . ?
N5 C14 C15 N6 40.1(4) . . . . ?
N6 C16 C171 C18 -50.7(4) . . . . ?
N6 C16 C171 C172 -173.7(3) . . . . ?
N6 C16 C171 C176 69.5(4) . . . . ?
N7 C20 C21 O9 -140.7(3) . . . . ?
N7 C20 C21 N8 44.2(4) . . . . ?
N8 C22 C231 C24 -52.1(4) . . . . ?
N8 C22 C231 C232 -175.6(3) . . . . ?
N8 C22 C231 C236 67.6(4) . . . . ?
N9 C26 C27 O11 -133.2(3) . . . . ?
N9 C26 C27 N10 50.4(4) . . . . ?
C1 O1 C1B C2B -176.6(4) . . . . ?
C1 O1 C1B C3B 66.8(5) . . . . ?
C1 O1 C1B C4B -58.7(6) . . . . ?
C1 N1 C2 C2C -63.9(4) . . . . ?
C1 N1 C2 C2D 176.1(3) . . . . ?
C1 N1 C2 C3 58.2(4) . . . . ?
C1B O1 C1 O2 -10.9(6) . . . . ?
C1B O1 C1 N1 168.2(3) . . . . ?
C2 N1 C1 O1 176.0(3) . . . . ?
C2 N1 C1 O2 -4.9(6) . . . . ?
C2C C2 C3 O3 -14.5(4) . . . . ?
C2C C2 C3 N2 169.6(3) . . . . ?
C2D C2 C3 O3 104.9(4) . . . . ?
C2D C2 C3 N2 -71.0(4) . . . . ?
C3 N2 C4 C51 116.0(3) . . . . ?
C4 N2 C3 O3 0.3(5) . . . . ?
C4 N2 C3 C2 176.1(3) . . . . ?
C4 C51 C52 C53 -172.7(3) . . . . ?
C4 C51 C56 C55 171.6(3) . . . . ?
C6 C51 C52 C53 64.6(4) . . . . ?
C6 C51 C56 C55 -68.6(4) . . . . ?
C7 N3 C8 C9 56.7(5) . . . . ?
C7 N3 C8 C81 174.7(4) . . . . ?
C7 N3 C8 C82 -65.6(5) . . . . ?
C7 C6 C51 C4 -62.0(4) . . . . ?
C7 C6 C51 C52 59.4(4) . . . . ?
C7 C6 C51 C56 179.0(3) . . . . ?
C8 N3 C7 O4 -9.4(6) . . . . ?
C8 N3 C7 C6 165.7(3) . . . . ?
C9 N4 C10 C11 133.4(4) . . . . ?
C10 N4 C9 O5 -1.9(6) . . . . ?
C10 N4 C9 C8 172.0(3) . . . . ?
C10 C11 C12 C13 -54.2(5) . . . . ?
C11 C12 C13 O6 -65.5(5) . . . . ?
C11 C12 C13 N5 114.9(4) . . . . ?
C13 N5 C14 C15 61.3(4) . . . . ?
C13 N5 C14 C141 178.2(3) . . . . ?
C13 N5 C14 C142 -61.6(4) . . . . ?
C14 N5 C13 O6 -13.9(5) . . . . ?
C14 N5 C13 C12 165.6(3) . . . . ?
C15 N6 C16 C171 126.9(4) . . . . ?
C16 N6 C15 O7 -5.8(6) . . . . ?
C16 N6 C15 C14 169.6(3) . . . . ?
C16 C171 C172 C173 -173.4(3) . . . . ?
C16 C171 C176 C175 170.0(3) . . . . ?
C18 C171 C172 C173 65.4(4) . . . . ?
C18 C171 C176 C175 -69.2(4) . . . . ?
C19 N7 C20 C21 57.7(4) . . . . ?
C19 N7 C20 C201 -64.8(4) . . . . ?
C19 N7 C20 C202 174.9(3) . . . . ?
C19 C18 C171 C16 -60.4(4) . . . . ?
C19 C18 C171 C172 59.1(4) . . . . ?
C19 C18 C171 C176 178.6(3) . . . . ?
C20 N7 C19 O8 -10.7(5) . . . . ?
C20 N7 C19 C18 167.7(3) . . . . ?
C21 N8 C22 C231 134.2(3) . . . . ?
C22 N8 C21 O9 -4.9(5) . . . . ?
C22 N8 C21 C20 169.9(3) . . . . ?
C22 C231 C232 C233 -172.7(3) . . . . ?
C22 C231 C236 C235 170.3(3) . . . . ?
C24 C231 C232 C233 66.3(4) . . . . ?
C24 C231 C236 C235 -69.3(4) . . . . ?
C25 N9 C26 C27 57.3(4) . . . . ?
C25 N9 C26 C261 174.9(3) . . . . ?
C25 N9 C26 C262 -65.4(4) . . . . ?
C25 C24 C231 C22 -62.0(4) . . . . ?
C25 C24 C231 C232 57.2(4) . . . . ?
C25 C24 C231 C236 177.3(3) . . . . ?
C26 N9 C25 O10 -4.0(5) . . . . ?
C26 N9 C25 C24 176.1(3) . . . . ?
C28 N10 C27 O11 -5.3(6) . . . . ?
C28 N10 C27 C26 171.1(3) . . . . ?
C51 C6 C7 O4 -53.2(5) . . . . ?
C51 C6 C7 N3 131.8(3) . . . . ?
C51 C52 C53 C54 55.5(4) . . . . ?
C52 C51 C56 C55 54.4(4) . . . . ?
C52 C53 C54 C55 -53.6(5) . . . . ?
C53 C54 C55 C56 53.2(5) . . . . ?
C54 C55 C56 C51 -55.3(4) . . . . ?
C56 C51 C52 C53 -54.6(4) . . . . ?
C81 C8 C9 O5 103.7(4) . . . . ?
C81 C8 C9 N4 -70.4(4) . . . . ?
C82 C8 C9 O5 -17.2(5) . . . . ?
C82 C8 C9 N4 168.6(4) . . . . ?
C141 C14 C15 O7 97.8(4) . . . . ?
C141 C14 C15 N6 -77.8(4) . . . . ?
C142 C14 C15 O7 -22.0(5) . . . . ?
C142 C14 C15 N6 162.5(3) . . . . ?
C171 C18 C19 O8 -67.2(5) . . . . ?
C171 C18 C19 N7 114.4(3) . . . . ?
C171 C172 C173 C174 57.0(5) . . . . ?
C172 C171 C176 C175 53.5(5) . . . . ?
C172 C173 C174 C175 -55.1(6) . . . . ?
C173 C174 C175 C176 54.8(6) . . . . ?
C174 C175 C176 C171 -55.5(5) . . . . ?
C176 C171 C172 C173 -54.9(4) . . . . ?
C201 C20 C21 O9 -18.1(4) . . . . ?
C201 C20 C21 N8 166.8(3) . . . . ?
C202 C20 C21 O9 102.9(4) . . . . ?
C202 C20 C21 N8 -72.1(4) . . . . ?
C231 C24 C25 O10 -71.0(4) . . . . ?
C231 C24 C25 N9 108.9(4) . . . . ?
C231 C232 C233 C234 56.1(5) . . . . ?
C232 C231 C236 C235 54.2(4) . . . . ?
C232 C233 C234 C235 -55.1(5) . . . . ?
C233 C234 C235 C236 55.1(5) . . . . ?
C234 C235 C236 C231 -55.9(5) . . . . ?
C236 C231 C232 C233 -54.2(4) . . . . ?
C261 C26 C27 O11 110.4(4) . . . . ?
C261 C26 C27 N10 -66.1(4) . . . . ?
C262 C26 C27 O11 -10.2(5) . . . . ?
C262 C26 C27 N10 173.4(3) . . . . ?

loop_
_smtbx_masks_void_nr
_smtbx_masks_void_average_x
_smtbx_masks_void_average_y
_smtbx_masks_void_average_z
_smtbx_masks_void_volume
_smtbx_masks_void_count_electrons
_smtbx_masks_void_content
1 0.000 0.000 0.000 377.0 77.8 ?
2 0.025 0.398 0.521 8.3 0.0 ?
3 -0.025 0.602 0.479 8.3 0.0 ?
4 0.500 0.500 0.500 377.0 77.6 ?
5 0.475 0.898 0.979 8.3 0.0 ?
6 0.525 0.102 0.021 8.3 0.0 ?
